data_7016406
loop_
_publ_author_name
'Salah, Abderrahmen B.'
'Zargarian, Davit'

_publ_section_title
;
 The impact of P-substituents on the structures, spectroscopic
 properties, and reactivities of POCOP-type pincer complexes of
 nickel(ii).
;
_journal_issue 35
_journal_name_full 'Dalton transactions (Cambridge, England : 2003)'
_journal_page_first 8977
_journal_page_last 8985
_journal_paper_doi 10.1039/c1dt10381d
_journal_volume 40
_journal_year 2011
_chemical_compound_source 'Synthesized by the authors. See text'
_chemical_formula_moiety 'C31 H23 F3 Ni O5 P2 S'
_chemical_formula_sum 'C31 H23 F3 Ni O5 P2 S'
_chemical_formula_weight 685.20
_chemical_name_systematic
;
?
;
_space_group_IT_number 2
_symmetry_cell_setting triclinic
_symmetry_space_group_name_Hall '-P 1'
_symmetry_space_group_name_H-M 'P -1'
_atom_sites_solution_hydrogens geom
_atom_sites_solution_primary direct
_atom_sites_solution_secondary difmap
_audit_creation_method SHELXL-97
_cell_angle_alpha 95.864(2)
_cell_angle_beta 91.903(2)
_cell_angle_gamma 92.098(2)
_cell_formula_units_Z 2
_cell_length_a 8.8415(13)
_cell_length_b 12.5965(19)
_cell_length_c 13.563(2)
_cell_measurement_reflns_used 10140
_cell_measurement_temperature 200
_cell_measurement_theta_max 26.79
_cell_measurement_theta_min 2.31
_cell_volume 1500.6(4)
_computing_cell_refinement 'SAINT V7.60A(Bruker AXS, 2008)'
_computing_data_collection 'APEX2 (Bruker AXS, 2008)'
_computing_data_reduction 'SAINT V7.60A(Bruker AXS, 2008)'
_computing_molecular_graphics 'SHELXTL v6.12 (Bruker AXS, 2001)'
_computing_publication_material 'UdMX (Maris, 2004)'
_computing_structure_refinement 'SHELXL97 (Sheldrick, 2008)'
_computing_structure_solution 'SHELXS97 (Sheldrick, 2008)'
_diffrn_ambient_temperature 200
_diffrn_detector_area_resol_mean 8.3
_diffrn_measured_fraction_theta_full 0.998
_diffrn_measured_fraction_theta_max 0.998
_diffrn_measurement_device_type 'Bruker APEX II'
_diffrn_measurement_method \w
_diffrn_radiation_monochromator Graphite
_diffrn_radiation_source 'X-ray sealed tube'
_diffrn_radiation_type MoK\a
_diffrn_radiation_wavelength 0.71073
_diffrn_reflns_av_R_equivalents 0.037
_diffrn_reflns_av_sigmaI/netI 0.0337
_diffrn_reflns_limit_h_max 11
_diffrn_reflns_limit_h_min -11
_diffrn_reflns_limit_k_max 16
_diffrn_reflns_limit_k_min -16
_diffrn_reflns_limit_l_max 17
_diffrn_reflns_limit_l_min -17
_diffrn_reflns_number 30583
_diffrn_reflns_theta_full 27.49
_diffrn_reflns_theta_max 27.49
_diffrn_reflns_theta_min 1.51
_exptl_absorpt_coefficient_mu 0.881
_exptl_absorpt_correction_T_max 0.9157
_exptl_absorpt_correction_T_min 0.7384
_exptl_absorpt_correction_type multi-scan
_exptl_absorpt_process_details 'Sadabs (Sheldrick, 1996)'
_exptl_crystal_colour yellow
_exptl_crystal_density_diffrn 1.516
_exptl_crystal_density_method 'not measured'
_exptl_crystal_description block
_exptl_crystal_F_000 700
_exptl_crystal_size_max 0.14
_exptl_crystal_size_mid 0.10
_exptl_crystal_size_min 0.10
_refine_diff_density_max 0.537
_refine_diff_density_min -0.361
_refine_diff_density_rms 0.058
_refine_ls_extinction_method none
_refine_ls_goodness_of_fit_ref 1.024
_refine_ls_hydrogen_treatment constr
_refine_ls_matrix_type full
_refine_ls_number_parameters 416
_refine_ls_number_reflns 6898
_refine_ls_number_restraints 51
_refine_ls_restrained_S_all 1.074
_refine_ls_R_factor_all 0.0472
_refine_ls_R_factor_gt 0.0348
_refine_ls_shift/su_max 0.001
_refine_ls_shift/su_mean 0.000
_refine_ls_structure_factor_coef Fsqd
_refine_ls_weighting_details 'calc w=1/[\s^2^(Fo^2^)+(0.0551P)^2^] where P=(Fo^2^+2Fc^2^)/3'
_refine_ls_weighting_scheme calc
_refine_ls_wR_factor_gt 0.0892
_refine_ls_wR_factor_ref 0.0940
_reflns_number_gt 5493
_reflns_number_total 6898
_reflns_threshold_expression I>2\s(I)
_cod_data_source_file c1dt10381d.txt
_cod_data_source_block salah3
_cod_depositor_comments
;
The following automatic conversions were performed:

'_symmetry_cell_setting' value 'Triclinic' changed to 'triclinic'
according to /home/saulius/struct/CIF-dictionaries/cif_core.dic
dictionary named 'cif_core.dic' version 2.4.1 from
2010-06-29.

'_geom_bond_publ_flag' value 'Y' changed to 'y'
according to /home/saulius/struct/CIF-dictionaries/cif_core.dic
dictionary named 'cif_core.dic' version 2.4.1 from 2010-06-29 (55
times).

'_geom_angle_publ_flag' value 'Y' changed to 'y' according
to /home/saulius/struct/CIF-dictionaries/cif_core.dic dictionary
named 'cif_core.dic' version 2.4.1 from 2010-06-29 (95
times).

'_geom_torsion_publ_flag' value 'Y' changed to 'y' according
to /home/saulius/struct/CIF-dictionaries/cif_core.dic dictionary
named 'cif_core.dic' version 2.4.1 from 2010-06-29 (155 times).

Automatic conversion script
Id: cif_fix_values 1715 2011-07-08 13:25:40Z adriana 
;
_cod_original_sg_symbol_H-M P-1
_cod_database_code 7016406

loop_
_symmetry_equiv_pos_as_xyz
'x, y, z'
'-x, -y, -z'

loop_
_atom_site_label
_atom_site_type_symbol
_atom_site_fract_x
_atom_site_fract_y
_atom_site_fract_z
_atom_site_U_iso_or_equiv
_atom_site_adp_type
_atom_site_occupancy
_atom_site_symmetry_multiplicity
_atom_site_calc_flag
_atom_site_refinement_flags
Ni1 Ni 0.26105(3) 0.304045(19) 0.236876(18) 0.02592(9) Uani 1 1 d .
P1 P 0.36132(6) 0.32751(4) 0.09672(4) 0.02843(13) Uani 1 1 d .
P2 P 0.15330(6) 0.33068(4) 0.37956(4) 0.03108(13) Uani 1 1 d .
S1 S 0.27468(7) 0.06499(5) 0.26601(5) 0.04093(15) Uani 1 1 d .
O1 O 0.33311(17) 0.45104(11) 0.07725(10) 0.0345(3) Uani 1 1 d .
O2 O 0.06839(17) 0.44363(12) 0.37697(11) 0.0401(4) Uani 1 1 d .
O3 O 0.34338(18) 0.16424(12) 0.23984(12) 0.0413(4) Uani 1 1 d .
O4 O 0.1271(2) 0.04285(18) 0.2263(2) 0.0903(8) Uani 1 1 d .
O5 O 0.3004(3) 0.05047(18) 0.36691(15) 0.0938(8) Uani 1 1 d .
F1 F 0.3994(14) -0.0175(7) 0.1032(3) 0.132(3) Uani 0.68(2) 1 d PDU
F2 F 0.5277(6) -0.0160(5) 0.2449(11) 0.119(3) Uani 0.68(2) 1 d PDU
F3 F 0.3422(11) -0.1314(3) 0.2019(9) 0.096(2) Uani 0.68(2) 1 d PDU
F2B F 0.5358(7) -0.0089(9) 0.1885(15) 0.088(4) Uani 0.32(2) 1 d PDU
F1B F 0.335(2) -0.0297(16) 0.1056(5) 0.106(5) Uani 0.32(2) 1 d PDU
F3B F 0.368(2) -0.1219(8) 0.2398(13) 0.086(4) Uani 0.32(2) 1 d PDU
C1 C 0.2011(2) 0.44359(16) 0.22725(14) 0.0266(4) Uani 1 1 d .
C2 C 0.2456(2) 0.50207(16) 0.15019(14) 0.0286(4) Uani 1 1 d .
C3 C 0.2093(3) 0.60669(17) 0.14411(17) 0.0364(5) Uani 1 1 d .
H3 H 0.2425 0.6438 0.0907 0.044 Uiso 1 1 calc R
C4 C 0.1238(3) 0.65637(18) 0.21719(18) 0.0425(6) Uani 1 1 d .
H4 H 0.0975 0.7284 0.2137 0.051 Uiso 1 1 calc R
C5 C 0.0756(3) 0.60266(18) 0.29596(18) 0.0415(5) Uani 1 1 d .
H5 H 0.0167 0.6369 0.3463 0.050 Uiso 1 1 calc R
C6 C 0.1157(2) 0.49874(17) 0.29857(15) 0.0315(4) Uani 1 1 d .
C11 C 0.5639(2) 0.32172(16) 0.09414(14) 0.0304(4) Uani 1 1 d .
C12 C 0.6564(3) 0.41281(18) 0.11918(15) 0.0364(5) Uani 1 1 d .
H12 H 0.6125 0.4800 0.1339 0.044 Uiso 1 1 calc R
C13 C 0.8118(3) 0.4058(2) 0.12264(18) 0.0468(6) Uani 1 1 d .
H13 H 0.8749 0.4681 0.1396 0.056 Uiso 1 1 calc R
C14 C 0.8750(3) 0.3089(2) 0.10156(19) 0.0500(6) Uani 1 1 d .
H14 H 0.9820 0.3043 0.1040 0.060 Uiso 1 1 calc R
C15 C 0.7856(3) 0.2186(2) 0.0771(2) 0.0518(6) Uani 1 1 d .
H15 H 0.8309 0.1518 0.0626 0.062 Uiso 1 1 calc R
C16 C 0.6298(3) 0.22390(19) 0.07335(18) 0.0411(5) Uani 1 1 d .
H16 H 0.5680 0.1609 0.0566 0.049 Uiso 1 1 calc R
C21 C 0.2887(2) 0.24977(17) -0.01463(15) 0.0319(5) Uani 1 1 d .
C26 C 0.1832(3) 0.16682(19) -0.00852(18) 0.0415(5) Uani 1 1 d .
H26 H 0.1524 0.1493 0.0545 0.050 Uiso 1 1 calc R
C25 C 0.1225(3) 0.1092(2) -0.09462(19) 0.0507(6) Uani 1 1 d .
H25 H 0.0512 0.0518 -0.0905 0.061 Uiso 1 1 calc R
C24 C 0.1658(3) 0.1355(2) -0.18547(19) 0.0489(6) Uani 1 1 d .
H24 H 0.1229 0.0968 -0.2441 0.059 Uiso 1 1 calc R
C23 C 0.2704(3) 0.2174(2) -0.19241(17) 0.0501(6) Uani 1 1 d .
H23 H 0.2996 0.2348 -0.2558 0.060 Uiso 1 1 calc R
C22 C 0.3338(3) 0.27471(19) -0.10738(16) 0.0403(5) Uani 1 1 d .
H22 H 0.4074 0.3306 -0.1123 0.048 Uiso 1 1 calc R
C31 C 0.2861(3) 0.35687(19) 0.48359(15) 0.0371(5) Uani 1 1 d .
C32 C 0.2826(3) 0.4512(2) 0.54612(18) 0.0523(7) Uani 1 1 d .
H32 H 0.2077 0.5016 0.5361 0.063 Uiso 1 1 calc R
C33 C 0.3898(4) 0.4709(3) 0.6231(2) 0.0674(9) Uani 1 1 d .
H33 H 0.3891 0.5358 0.6654 0.081 Uiso 1 1 calc R
C34 C 0.4962(3) 0.3984(3) 0.6391(2) 0.0661(9) Uani 1 1 d .
H34 H 0.5681 0.4127 0.6929 0.079 Uiso 1 1 calc R
C35 C 0.4998(3) 0.3055(3) 0.5783(2) 0.0673(8) Uani 1 1 d .
H35 H 0.5735 0.2549 0.5901 0.081 Uiso 1 1 calc R
C36 C 0.3962(3) 0.2851(2) 0.4995(2) 0.0545(7) Uani 1 1 d .
H36 H 0.4009 0.2212 0.4561 0.065 Uiso 1 1 calc R
C41 C 0.0015(2) 0.24565(18) 0.41540(16) 0.0355(5) Uani 1 1 d .
C42 C -0.1316(3) 0.2385(3) 0.3590(2) 0.0616(8) Uani 1 1 d .
H42 H -0.1420 0.2806 0.3051 0.074 Uiso 1 1 calc R
C43 C -0.2502(3) 0.1707(3) 0.3798(3) 0.0769(10) Uani 1 1 d .
H43 H -0.3411 0.1657 0.3400 0.092 Uiso 1 1 calc R
C44 C -0.2357(3) 0.1102(2) 0.4588(2) 0.0656(8) Uani 1 1 d .
H44 H -0.3171 0.0639 0.4739 0.079 Uiso 1 1 calc R
C45 C -0.1043(3) 0.1173(2) 0.5149(2) 0.0553(7) Uani 1 1 d .
H45 H -0.0946 0.0756 0.5691 0.066 Uiso 1 1 calc R
C46 C 0.0149(3) 0.18402(19) 0.49403(18) 0.0439(6) Uani 1 1 d .
H46 H 0.1061 0.1878 0.5335 0.053 Uiso 1 1 calc R
C7 C 0.3899(4) -0.0301(2) 0.1991(3) 0.0804(11) Uani 1 1 d D

loop_
_atom_site_aniso_label
_atom_site_aniso_U_11
_atom_site_aniso_U_22
_atom_site_aniso_U_33
_atom_site_aniso_U_23
_atom_site_aniso_U_13
_atom_site_aniso_U_12
Ni1 0.02888(15) 0.02614(14) 0.02340(14) 0.00449(10) 0.00434(10) 0.00150(10)
P1 0.0334(3) 0.0282(3) 0.0244(3) 0.0042(2) 0.0067(2) 0.0026(2)
P2 0.0349(3) 0.0342(3) 0.0247(3) 0.0039(2) 0.0077(2) 0.0010(2)
S1 0.0454(3) 0.0327(3) 0.0444(3) 0.0031(2) 0.0070(3) -0.0040(2)
O1 0.0468(9) 0.0312(8) 0.0277(7) 0.0081(6) 0.0106(7) 0.0080(7)
O2 0.0464(9) 0.0380(9) 0.0376(9) 0.0054(7) 0.0181(7) 0.0071(7)
O3 0.0465(9) 0.0352(9) 0.0444(9) 0.0082(7) 0.0116(7) 0.0095(7)
O4 0.0481(13) 0.0755(16) 0.140(2) -0.0131(15) -0.0054(13) -0.0133(11)
O5 0.167(3) 0.0669(15) 0.0496(13) 0.0268(11) 0.0044(14) -0.0251(15)
F1 0.186(6) 0.083(3) 0.125(4) -0.030(2) 0.108(4) -0.018(4)
F2 0.066(3) 0.066(2) 0.226(8) 0.004(4) 0.035(3) 0.0256(18)
F3 0.119(4) 0.0259(17) 0.138(5) -0.015(2) 0.020(4) -0.0152(17)
F2B 0.070(5) 0.055(4) 0.145(9) 0.022(5) 0.062(4) 0.018(3)
F1B 0.135(9) 0.098(8) 0.082(6) -0.027(4) 0.050(5) 0.019(6)
F3B 0.105(6) 0.024(4) 0.123(8) -0.014(4) -0.003(6) 0.006(3)
C1 0.0244(10) 0.0279(10) 0.0270(10) 0.0012(8) -0.0011(8) -0.0004(8)
C2 0.0284(10) 0.0314(11) 0.0260(10) 0.0021(8) -0.0003(8) 0.0028(8)
C3 0.0416(13) 0.0304(11) 0.0386(12) 0.0099(9) 0.0006(10) 0.0032(9)
C4 0.0489(14) 0.0278(11) 0.0522(14) 0.0065(10) 0.0056(11) 0.0097(10)
C5 0.0445(13) 0.0322(12) 0.0484(14) 0.0002(10) 0.0137(11) 0.0107(10)
C6 0.0302(11) 0.0336(11) 0.0308(11) 0.0039(9) 0.0041(9) 0.0007(9)
C11 0.0347(11) 0.0339(11) 0.0234(10) 0.0063(8) 0.0037(8) 0.0007(9)
C12 0.0436(13) 0.0369(12) 0.0283(11) 0.0036(9) 0.0008(9) -0.0022(10)
C13 0.0422(14) 0.0554(16) 0.0411(13) 0.0047(11) -0.0069(11) -0.0128(12)
C14 0.0324(13) 0.0685(18) 0.0485(15) 0.0043(13) -0.0049(11) 0.0030(12)
C15 0.0427(14) 0.0492(15) 0.0639(17) 0.0037(13) 0.0013(12) 0.0127(12)
C16 0.0364(12) 0.0362(13) 0.0507(14) 0.0029(10) 0.0052(11) 0.0012(10)
C21 0.0309(11) 0.0347(11) 0.0302(11) 0.0010(9) 0.0021(9) 0.0066(9)
C26 0.0396(13) 0.0452(14) 0.0397(13) 0.0047(10) 0.0010(10) -0.0007(10)
C25 0.0468(15) 0.0512(16) 0.0511(15) -0.0029(12) -0.0064(12) -0.0062(12)
C24 0.0467(15) 0.0553(16) 0.0419(14) -0.0084(12) -0.0094(11) 0.0102(12)
C23 0.0626(17) 0.0584(17) 0.0292(12) 0.0019(11) -0.0005(11) 0.0114(13)
C22 0.0486(14) 0.0413(13) 0.0310(11) 0.0029(10) 0.0060(10) 0.0021(11)
C31 0.0407(13) 0.0440(13) 0.0261(10) 0.0022(9) 0.0068(9) -0.0081(10)
C32 0.0649(17) 0.0546(16) 0.0356(13) -0.0039(11) 0.0087(12) -0.0052(13)
C33 0.086(2) 0.070(2) 0.0397(15) -0.0166(14) 0.0039(15) -0.0199(18)
C34 0.0601(19) 0.096(3) 0.0378(15) -0.0009(15) -0.0066(13) -0.0290(18)
C35 0.0543(17) 0.090(2) 0.0551(18) 0.0007(16) -0.0165(14) 0.0025(16)
C36 0.0523(16) 0.0607(17) 0.0472(15) -0.0079(12) -0.0093(12) 0.0041(13)
C41 0.0377(12) 0.0392(12) 0.0302(11) 0.0048(9) 0.0093(9) 0.0002(10)
C42 0.0503(16) 0.086(2) 0.0502(16) 0.0262(15) -0.0029(13) -0.0187(15)
C43 0.0499(18) 0.105(3) 0.076(2) 0.0224(19) -0.0049(16) -0.0266(17)
C44 0.0565(18) 0.0609(19) 0.082(2) 0.0181(16) 0.0227(16) -0.0163(14)
C45 0.0640(18) 0.0458(15) 0.0606(17) 0.0227(13) 0.0182(14) -0.0008(13)
C46 0.0471(14) 0.0416(14) 0.0455(14) 0.0134(11) 0.0089(11) 0.0032(11)
C7 0.075(2) 0.0313(16) 0.133(4) -0.0052(18) 0.026(2) 0.0028(15)

loop_
_atom_type_symbol
_atom_type_description
_atom_type_scat_dispersion_real
_atom_type_scat_dispersion_imag
_atom_type_scat_source
C C 0.0033 0.0016 'International Tables Vol C Tables 4.2.6.8 and 6.1.1.4'
H H 0.0000 0.0000 'International Tables Vol C Tables 4.2.6.8 and 6.1.1.4'
O O 0.0106 0.0060 'International Tables Vol C Tables 4.2.6.8 and 6.1.1.4'
F F 0.0171 0.0103 'International Tables Vol C Tables 4.2.6.8 and 6.1.1.4'
P P 0.1023 0.0942 'International Tables Vol C Tables 4.2.6.8 and 6.1.1.4'
S S 0.1246 0.1234 'International Tables Vol C Tables 4.2.6.8 and 6.1.1.4'
Ni Ni 0.3393 1.1124 'International Tables Vol C Tables 4.2.6.8 and 6.1.1.4'

loop_
_geom_angle_atom_site_label_1
_geom_angle_atom_site_label_2
_geom_angle_atom_site_label_3
_geom_angle
_geom_angle_publ_flag
C1 NI1 O3 173.63(7) y
C1 NI1 P1 82.02(6) y
O3 NI1 P1 92.74(5) y
C1 NI1 P2 81.61(6) y
O3 NI1 P2 103.35(5) y
P1 NI1 P2 163.24(2) y
O1 P1 C11 102.51(9) y
O1 P1 C21 104.62(9) y
C11 P1 C21 105.96(9) y
O1 P1 NI1 106.35(5) y
C11 P1 NI1 116.17(7) y
C21 P1 NI1 119.33(7) y
O2 P2 C41 100.92(9) y
O2 P2 C31 103.37(10) y
C41 P2 C31 107.97(10) y
O2 P2 NI1 105.42(6) y
C41 P2 NI1 122.94(7) y
C31 P2 NI1 113.59(7) y
O4 S1 O5 116.92(16) y
O4 S1 O3 114.07(13) y
O5 S1 O3 112.66(12) y
O4 S1 C7 105.35(15) y
O5 S1 C7 105.17(16) y
O3 S1 C7 100.48(11) y
C2 O1 P1 111.74(12) y
C6 O2 P2 111.59(13) y
S1 O3 NI1 130.66(10) y
F1B F1 C7 78.5(6) y
F2B F2 C7 71.3(4) y
F3B F3 C7 78.7(6) y
F2 F2B C7 74.6(4) y
F1 F1B C7 76.0(6) y
F3 F3B C7 77.3(6) y
C6 C1 C2 115.03(18) y
C6 C1 NI1 122.68(15) y
C2 C1 NI1 122.21(15) y
C3 C2 O1 119.24(18) y
C3 C2 C1 123.33(19) y
O1 C2 C1 117.43(17) y
C2 C3 C4 118.6(2) y
C2 C3 H3 120.7 ?
C4 C3 H3 120.7 ?
C3 C4 C5 121.0(2) y
C3 C4 H4 119.5 ?
C5 C4 H4 119.5 ?
C6 C5 C4 117.9(2) y
C6 C5 H5 121.1 ?
C4 C5 H5 121.1 ?
C5 C6 C1 124.12(19) y
C5 C6 O2 118.72(19) y
C1 C6 O2 117.16(18) y
C16 C11 C12 119.2(2) y
C16 C11 P1 119.70(16) y
C12 C11 P1 120.92(17) y
C13 C12 C11 120.2(2) y
C13 C12 H12 119.9 ?
C11 C12 H12 119.9 ?
C14 C13 C12 119.9(2) y
C14 C13 H13 120.1 ?
C12 C13 H13 120.1 ?
C15 C14 C13 120.7(2) y
C15 C14 H14 119.7 ?
C13 C14 H14 119.7 ?
C14 C15 C16 120.4(2) y
C14 C15 H15 119.8 ?
C16 C15 H15 119.8 ?
C15 C16 C11 119.7(2) y
C15 C16 H16 120.2 ?
C11 C16 H16 120.2 ?
C26 C21 C22 119.6(2) y
C26 C21 P1 119.84(16) y
C22 C21 P1 120.50(17) y
C21 C26 C25 120.0(2) y
C21 C26 H26 120.0 ?
C25 C26 H26 120.0 ?
C24 C25 C26 119.9(2) y
C24 C25 H25 120.0 ?
C26 C25 H25 120.0 ?
C25 C24 C23 120.6(2) y
C25 C24 H24 119.7 ?
C23 C24 H24 119.7 ?
C24 C23 C22 120.3(2) y
C24 C23 H23 119.8 ?
C22 C23 H23 119.8 ?
C23 C22 C21 119.5(2) y
C23 C22 H22 120.2 ?
C21 C22 H22 120.2 ?
C36 C31 C32 119.4(2) y
C36 C31 P2 120.10(18) y
C32 C31 P2 120.5(2) y
C33 C32 C31 119.1(3) y
C33 C32 H32 120.4 ?
C31 C32 H32 120.4 ?
C34 C33 C32 120.9(3) y
C34 C33 H33 119.5 ?
C32 C33 H33 119.5 ?
C33 C34 C35 120.2(3) y
C33 C34 H34 119.9 ?
C35 C34 H34 119.9 ?
C34 C35 C36 120.0(3) y
C34 C35 H35 120.0 ?
C36 C35 H35 120.0 ?
C31 C36 C35 120.3(3) y
C31 C36 H36 119.8 ?
C35 C36 H36 119.8 ?
C42 C41 C46 119.0(2) y
C42 C41 P2 117.91(17) y
C46 C41 P2 123.06(18) y
C41 C42 C43 120.8(3) y
C41 C42 H42 119.6 ?
C43 C42 H42 119.6 ?
C44 C43 C42 119.7(3) y
C44 C43 H43 120.2 ?
C42 C43 H43 120.2 ?
C45 C44 C43 119.7(2) y
C45 C44 H44 120.2 ?
C43 C44 H44 120.2 ?
C44 C45 C46 121.0(2) y
C44 C45 H45 119.5 ?
C46 C45 H45 119.5 ?
C45 C46 C41 119.9(2) y
C45 C46 H46 120.0 ?
C41 C46 H46 120.0 ?
F2B C7 F1 76.1(6) y
F2B C7 F3 118.8(7) y
F1 C7 F3 105.3(6) y
F2B C7 F3B 111.1(9) y
F1 C7 F3B 127.4(9) y
F2B C7 F1B 101.5(7) y
F3 C7 F1B 91.7(8) y
F3B C7 F1B 115.6(9) y
F1 C7 F2 110.3(5) y
F3 C7 F2 108.5(5) y
F3B C7 F2 90.1(8) y
F1B C7 F2 135.7(6) y
F2B C7 S1 121.0(6) y
F1 C7 S1 114.1(5) y
F3 C7 S1 113.8(4) y
F3B C7 S1 105.8(8) y
F1B C7 S1 101.9(7) y
F2 C7 S1 104.9(4) y

loop_
_geom_bond_atom_site_label_1
_geom_bond_atom_site_label_2
_geom_bond_distance
_geom_bond_publ_flag
Ni1 C1 1.870(2) y
Ni1 O3 1.9336(15) y
Ni1 P1 2.1667(6) y
Ni1 P2 2.1860(6) y
P1 O1 1.6314(15) y
P1 C11 1.797(2) y
P1 C21 1.800(2) y
P2 O2 1.6357(16) y
P2 C41 1.797(2) y
P2 C31 1.801(2) y
S1 O4 1.402(2) y
S1 O5 1.411(2) y
S1 O3 1.4517(16) y
S1 C7 1.796(3) y
O1 C2 1.396(2) y
O2 C6 1.395(2) y
F1 F1b 0.590(17) y
F1 C7 1.332(4) y
F2 F2b 0.784(10) y
F2 C7 1.347(4) y
F3 F3b 0.555(16) y
F3 C7 1.334(3) y
F2b C7 1.323(4) y
F1b C7 1.345(4) y
F3b C7 1.341(4) y
C1 C6 1.393(3) y
C1 C2 1.397(3) y
C2 C3 1.378(3) y
C3 C4 1.380(3) y
C3 H3 0.9500 ?
C4 C5 1.392(3) y
C4 H4 0.9500 ?
C5 C6 1.372(3) y
C5 H5 0.9500 ?
C11 C16 1.389(3) y
C11 C12 1.391(3) y
C12 C13 1.380(3) y
C12 H12 0.9500 ?
C13 C14 1.369(4) y
C13 H13 0.9500 ?
C14 C15 1.366(4) y
C14 H14 0.9500 ?
C15 C16 1.381(3) y
C15 H15 0.9500 ?
C16 H16 0.9500 ?
C21 C26 1.386(3) y
C21 C22 1.395(3) y
C26 C25 1.391(3) y
C26 H26 0.9500 ?
C25 C24 1.371(4) y
C25 H25 0.9500 ?
C24 C23 1.372(4) y
C24 H24 0.9500 ?
C23 C22 1.387(3) y
C23 H23 0.9500 ?
C22 H22 0.9500 ?
C31 C36 1.380(3) y
C31 C32 1.390(3) y
C32 C33 1.384(4) y
C32 H32 0.9500 ?
C33 C34 1.362(5) y
C33 H33 0.9500 ?
C34 C35 1.363(4) y
C34 H34 0.9500 ?
C35 C36 1.381(4) y
C35 H35 0.9500 ?
C36 H36 0.9500 ?
C41 C42 1.377(3) y
C41 C46 1.386(3) y
C42 C43 1.383(4) y
C42 H42 0.9500 ?
C43 C44 1.383(4) y
C43 H43 0.9500 ?
C44 C45 1.363(4) y
C44 H44 0.9500 ?
C45 C46 1.379(3) y
C45 H45 0.9500 ?
C46 H46 0.9500 ?

loop_
_geom_torsion_atom_site_label_1
_geom_torsion_atom_site_label_2
_geom_torsion_atom_site_label_3
_geom_torsion_atom_site_label_4
_geom_torsion
_geom_torsion_publ_flag
C1 NI1 P1 O1 4.26(8) y
O3 NI1 P1 O1 -172.09(8) y
P2 NI1 P1 O1 -8.19(11) y
C1 NI1 P1 C11 117.57(10) y
O3 NI1 P1 C11 -58.78(9) y
P2 NI1 P1 C11 105.11(11) y
C1 NI1 P1 C21 -113.56(10) y
O3 NI1 P1 C21 70.09(9) y
P2 NI1 P1 C21 -126.01(11) y
C1 NI1 P2 O2 9.00(8) y
O3 NI1 P2 O2 -175.08(8) y
P1 NI1 P2 O2 21.47(11) y
C1 NI1 P2 C41 123.38(11) y
O3 NI1 P2 C41 -60.69(11) y
P1 NI1 P2 C41 135.85(11) y
C1 NI1 P2 C31 -103.47(10) y
O3 NI1 P2 C31 72.46(10) y
P1 NI1 P2 C31 -91.00(12) y
C11 P1 O1 C2 -126.76(14) y
C21 P1 O1 C2 122.82(14) y
NI1 P1 O1 C2 -4.35(14) y
C41 P2 O2 C6 -141.90(15) y
C31 P2 O2 C6 106.46(15) y
NI1 P2 O2 C6 -13.02(15) y
O4 S1 O3 NI1 43.66(19) y
O5 S1 O3 NI1 -92.71(18) y
C7 S1 O3 NI1 155.84(16) y
P1 NI1 O3 S1 -136.89(13) y
P2 NI1 O3 S1 47.82(14) y
P1 NI1 C1 C6 179.31(17) y
P2 NI1 C1 C6 -4.30(16) y
P1 NI1 C1 C2 -3.99(16) y
P2 NI1 C1 C2 172.41(17) y
P1 O1 C2 C3 -179.12(16) y
P1 O1 C2 C1 1.9(2) y
C6 C1 C2 C3 0.3(3) y
NI1 C1 C2 C3 -176.64(16) y
C6 C1 C2 O1 179.24(16) y
NI1 C1 C2 O1 2.3(3) y
O1 C2 C3 C4 -179.46(19) y
C1 C2 C3 C4 -0.5(3) y
C2 C3 C4 C5 0.4(4) y
C3 C4 C5 C6 0.0(4) y
C4 C5 C6 C1 -0.2(3) y
C4 C5 C6 O2 180.0(2) y
C2 C1 C6 C5 0.1(3) y
NI1 C1 C6 C5 177.01(18) y
C2 C1 C6 O2 179.90(17) y
NI1 C1 C6 O2 -3.2(3) y
P2 O2 C6 C5 -168.85(17) y
P2 O2 C6 C1 11.3(2) y
O1 P1 C11 C16 -157.47(17) y
C21 P1 C11 C16 -48.06(19) y
NI1 P1 C11 C16 87.04(18) y
O1 P1 C11 C12 26.88(18) y
C21 P1 C11 C12 136.29(17) y
NI1 P1 C11 C12 -88.61(17) y
C16 C11 C12 C13 0.4(3) y
P1 C11 C12 C13 176.06(17) y
C11 C12 C13 C14 -0.1(3) y
C12 C13 C14 C15 0.0(4) y
C13 C14 C15 C16 0.0(4) y
C14 C15 C16 C11 0.3(4) y
C12 C11 C16 C15 -0.5(3) y
P1 C11 C16 C15 -176.19(19) y
O1 P1 C21 C26 -126.80(18) y
C11 P1 C21 C26 125.30(18) y
NI1 P1 C21 C26 -8.1(2) y
O1 P1 C21 C22 50.96(19) y
C11 P1 C21 C22 -56.9(2) y
NI1 P1 C21 C22 169.67(15) y
C22 C21 C26 C25 -0.3(3) y
P1 C21 C26 C25 177.53(19) y
C21 C26 C25 C24 -0.8(4) y
C26 C25 C24 C23 1.0(4) y
C25 C24 C23 C22 -0.1(4) y
C24 C23 C22 C21 -1.0(4) y
C26 C21 C22 C23 1.1(3) y
P1 C21 C22 C23 -176.62(18) y
O2 P2 C31 C36 -169.4(2) y
C41 P2 C31 C36 84.2(2) y
NI1 P2 C31 C36 -55.7(2) y
O2 P2 C31 C32 8.0(2) y
C41 P2 C31 C32 -98.4(2) y
NI1 P2 C31 C32 121.65(18) y
C36 C31 C32 C33 -0.1(4) y
P2 C31 C32 C33 -177.5(2) y
C31 C32 C33 C34 -1.1(4) y
C32 C33 C34 C35 0.9(5) y
C33 C34 C35 C36 0.6(5) y
C32 C31 C36 C35 1.6(4) y
P2 C31 C36 C35 179.0(2) y
C34 C35 C36 C31 -1.9(5) y
O2 P2 C41 C42 54.6(2) y
C31 P2 C41 C42 162.7(2) y
NI1 P2 C41 C42 -61.9(2) y
O2 P2 C41 C46 -128.2(2) y
C31 P2 C41 C46 -20.2(2) y
NI1 P2 C41 C46 115.17(19) y
C46 C41 C42 C43 -0.3(4) y
P2 C41 C42 C43 177.0(3) y
C41 C42 C43 C44 0.7(5) y
C42 C43 C44 C45 -0.5(5) y
C43 C44 C45 C46 0.0(5) y
C44 C45 C46 C41 0.4(4) y
C42 C41 C46 C45 -0.3(4) y
P2 C41 C46 C45 -177.4(2) y
F2 F2B C7 F1 179.4(13) y
F2 F2B C7 F3 -80.6(12) y
F2 F2B C7 F3B -55.5(13) y
F2 F2B C7 F1B -179.0(12) y
F2 F2B C7 S1 69.4(12) y
F1B F1 C7 F2B 176(3) y
F1B F1 C7 F3 60(3) y
F1B F1 C7 F3B 70(3) y
F1B F1 C7 F2 177(2) y
F1B F1 C7 S1 -66(3) y
F3B F3 C7 F2B 77(3) y
F3B F3 C7 F1 159(3) y
F3B F3 C7 F1B -179(3) y
F3B F3 C7 F2 41(3) y
F3B F3 C7 S1 -75(3) y
F3 F3B C7 F2B -114(3) y
F3 F3B C7 F1 -25(3) y
F3 F3B C7 F1B 1(3) y
F3 F3B C7 F2 -141(3) y
F3 F3B C7 S1 113(3) y
F1 F1B C7 F2B -4(3) y
F1 F1B C7 F3 -123(2) y
F1 F1B C7 F3B -124(3) y
F1 F1B C7 F2 -4(3) y
F1 F1B C7 S1 122(2) y
F2B F2 C7 F1 -0.6(13) y
F2B F2 C7 F3 114.2(12) y
F2B F2 C7 F3B 129.8(13) y
F2B F2 C7 F1B 1.4(17) y
F2B F2 C7 S1 -123.8(11) y
O4 S1 C7 F2B 153.6(9) y
O5 S1 C7 F2B -82.3(9) y
O3 S1 C7 F2B 34.9(9) y
O4 S1 C7 F1 65.8(5) y
O5 S1 C7 F1 -170.1(5) y
O3 S1 C7 F1 -52.9(5) y
O4 S1 C7 F3 -55.0(7) y
O5 S1 C7 F3 69.1(7) y
O3 S1 C7 F3 -173.8(7) y
O4 S1 C7 F3B -79.1(9) y
O5 S1 C7 F3B 45.0(9) y
O3 S1 C7 F3B 162.2(9) y
O4 S1 C7 F1B 42.2(10) y
O5 S1 C7 F1B 166.3(10) y
O3 S1 C7 F1B -76.5(10) y
O4 S1 C7 F2 -173.5(6) y
O5 S1 C7 F2 -49.3(7) y
O3 S1 C7 F2 67.8(6) y
